data_9016990
loop_
_publ_author_name
'Izatulina, A.'
'Gurzhiy, V.'
'Frank-Kamenetskaya O'

_publ_section_title
;
 Weddellite from renal stones: Structure refinement and dependence of
 crystal chemical features on H2O content.
 Note: Sample 17
;
_journal_name_full 'American Mineralogist'
_journal_page_first 2
_journal_page_last 7
_journal_volume 99
_journal_year 2014
_chemical_compound_source 'oxalic renal stones of St. Petersburg citizens aged 24-65 years'
_chemical_formula_sum 'C2 H4.69 Ca O6.345'
_chemical_name_mineral Weddellite
_space_group_IT_number 87
_space_group_name_Hall '-I 4'
_space_group_name_H-M_alt 'I 4/m'
_symmetry_space_group_name_H-M 'I 4/m'
_cell_angle_alpha 90
_cell_angle_beta 90
_cell_angle_gamma 90
_cell_formula_units_Z 8
_cell_length_a 12.3783
_cell_length_b 12.3783
_cell_length_c 7.3659
_cell_volume 1128.620
_database_code_amcsd 0020087
_exptl_crystal_density_diffrn 2.005
_cod_data_source_file inputs/fixed/downloads/05/05621.cif
_cod_data_source_block 05621
_cod_original_formula_sum 'Ca C2 O6.345 H4.69'
_cod_database_code 9016990

loop_
_space_group_symop_operation_xyz
x,y,z
1/2+x,1/2+y,1/2+z
y,-x,-z
1/2+y,1/2-x,1/2-z
-y,x,z
1/2-y,1/2+x,1/2+z
x,y,-z
1/2+x,1/2+y,1/2-z
-x,-y,z
1/2-x,1/2-y,1/2+z
-y,x,-z
1/2-y,1/2+x,1/2-z
y,-x,z
1/2+y,1/2-x,1/2+z
-x,-y,-z
1/2-x,1/2-y,1/2-z

loop_
_atom_site_aniso_label
_atom_site_aniso_U_11
_atom_site_aniso_U_22
_atom_site_aniso_U_33
_atom_site_aniso_U_12
_atom_site_aniso_U_13
_atom_site_aniso_U_23
Ca1 0.01604 0.01712 0.01310 0.00131 0.00000 0.00000
C1 0.01720 0.02230 0.01430 -0.00080 -0.00060 0.00130
O1 0.01690 0.03120 0.01470 -0.00310 0.00250 -0.00090
O2 0.01710 0.07870 0.01590 -0.00530 -0.00300 0.00660
OW1 0.02180 0.06280 0.02730 -0.00640 0.00000 0.00000
OW2 0.04980 0.03210 0.03850 0.01530 0.00000 0.00000

loop_
_atom_site_label
_atom_site_fract_x
_atom_site_fract_y
_atom_site_fract_z
_atom_site_occupancy
_atom_site_U_iso_or_equiv
_atom_site_type_symbol
_atom_site_attached_hydrogens
Ca1 0.30101 0.19933 0.00000 1.00000 0.01540 Ca 0
C1 0.55357 0.24199 -0.10522 1.00000 0.01790 C 0
O1 0.64335 0.24591 -0.18276 1.00000 0.02090 O 0
O2 0.46321 0.23601 -0.17976 1.00000 0.03720 O 0
OW1 0.11438 0.14833 0.00000 1.00000 0.03730 O 0
OW2 0.38290 0.01879 0.00000 1.00000 0.04020 O 0
Wat3 0.00000 0.00000 -0.35500 0.29000 0.09700 O 2
Wat31 0.00000 0.00000 -0.27300 0.40000 0.07700 O 2
H1 0.07890 0.15700 -0.10700 1.00000 0.09400 H 0
H2 0.37900 -0.00600 0.11900 1.00000 0.15400 H 0

loop_
_cod_changelog_entry_id
_cod_changelog_entry_author
_cod_changelog_entry_date
_cod_changelog_entry_text
1
;cod-tools version 3.8.0
Id: cif_guess_AMCSD_atom_types 9581 2023-05-17 12:35:41Z saulius
;
2023-05-23T09:20:36+03:00
;Derived atom types and hydrogen counts
from atom names that follow the AMCSD naming convention
(Wat == water, O-H == hydroxyl).
;

loop_
_cod_related_entry_id
_cod_related_entry_database
_cod_related_entry_code
1 AMCSD 0020087
